data_7009476
loop_
_publ_author_name
'Chen, Hong-Ji'
'Zhang, Ling-Zhi'
'Cai, Zhi-Gang'
'Yang, Guang'
'Chen, Xiao-Ming'

_publ_section_title
;
 Organic--inorganic hybrid materials assembled through weak
 intermolecular interactions. Synthesis, structures and non-linear
 optical properties of [4,4'-bipyH2][M(NCS)4] (M&#x2005;=&#x2005;Mn2+,
 Co2+ or Zn2+; 4,4'-bipy&#x2005;=&#x2005;4,4'-bipyridine)
;
_journal_issue 14
_journal_name_full 'Journal of the Chemical Society, Dalton Transactions'
_journal_page_first 2463
_journal_paper_doi 10.1039/b001323o
_journal_year 2000
_chemical_formula_moiety
;
{[4,4'- bpyH~2~][Mn(NCS)~4~]}~n~ 
;
_chemical_formula_sum 'C14 H10 Mn N6 S4'
_chemical_formula_weight 445.46
_chemical_name_systematic
; 
 ? 
;
_space_group_IT_number 18
_symmetry_cell_setting orthorhombic
_symmetry_space_group_name_Hall 'P 2 2ab'
_symmetry_space_group_name_H-M 'P 21 21 2'
_atom_sites_solution_hydrogens geom
_atom_sites_solution_primary direct
_atom_sites_solution_secondary difmap
_audit_creation_method SHELXL-97
_cell_angle_alpha 90.00
_cell_angle_beta 90.00
_cell_angle_gamma 90.00
_cell_formula_units_Z 2
_cell_length_a 12.755(4)
_cell_length_b 13.169(4)
_cell_length_c 5.5100(10)
_cell_measurement_reflns_used 26
_cell_measurement_temperature 293(2)
_cell_measurement_theta_max 16
_cell_measurement_theta_min 7
_cell_volume 925.5(4)
_computing_cell_refinement 'SHELXTL-Plus (Sheldrick, 1990)'
_computing_data_collection 'SHELXTL-Plus (Sheldrick, 1990)'
_computing_data_reduction 'SHELXTL-Plus (Sheldrick, 1990)'
_computing_molecular_graphics 'SHELXTL v. 5 (Sheldrick, 1997)'
_computing_publication_material 'SHELXL-97 (Sheldrick, 1997)'
_computing_structure_refinement 'SHELXL-97 (Sheldrick, 1997)'
_computing_structure_solution 'SHELXS-90 (Sheldrick, 1990)'
_diffrn_ambient_temperature 293(2)
_diffrn_measured_fraction_theta_full 0.694
_diffrn_measured_fraction_theta_max 0.694
_diffrn_measurement_device_type 'Siemens R3m'
_diffrn_measurement_method '\W scan'
_diffrn_radiation_monochromator graphite
_diffrn_radiation_source 'fine-focus sealed tube'
_diffrn_radiation_type MoK\a
_diffrn_radiation_wavelength 0.71073
_diffrn_reflns_av_R_equivalents 0.0286
_diffrn_reflns_av_sigmaI/netI 0.0196
_diffrn_reflns_limit_h_max 8
_diffrn_reflns_limit_h_min 0
_diffrn_reflns_limit_k_max 17
_diffrn_reflns_limit_k_min 0
_diffrn_reflns_limit_l_max 7
_diffrn_reflns_limit_l_min -1
_diffrn_reflns_number 1079
_diffrn_reflns_theta_full 27.98
_diffrn_reflns_theta_max 27.98
_diffrn_reflns_theta_min 2.22
_diffrn_standards_decay_% 0
_diffrn_standards_interval_count 120
_diffrn_standards_number 2
_exptl_absorpt_coefficient_mu 1.174
_exptl_absorpt_correction_T_max 0.787
_exptl_absorpt_correction_T_min 0.489
_exptl_absorpt_correction_type psi-scan
_exptl_crystal_colour yellow
_exptl_crystal_density_diffrn 1.598
_exptl_crystal_density_method 'not measured'
_exptl_crystal_description prism
_exptl_crystal_F_000 450
_exptl_crystal_size_max 0.46
_exptl_crystal_size_mid 0.45
_exptl_crystal_size_min 0.36
_refine_diff_density_max 0.292
_refine_diff_density_min -0.250
_refine_diff_density_rms 0.063
_refine_ls_abs_structure_details 'Flack H D (1983), Acta Cryst. A39, 876-881'
_refine_ls_abs_structure_Flack 0.00(6)
_refine_ls_extinction_coef 0.049(4)
_refine_ls_extinction_expression Fc^*^=kFc[1+0.001xFc^2^\l^3^/sin(2\q)]^-1/4^
_refine_ls_extinction_method SHELXL
_refine_ls_goodness_of_fit_ref 1.133
_refine_ls_hydrogen_treatment mixed
_refine_ls_matrix_type full
_refine_ls_number_parameters 115
_refine_ls_number_reflns 1047
_refine_ls_number_restraints 0
_refine_ls_restrained_S_all 1.133
_refine_ls_R_factor_all 0.0458
_refine_ls_R_factor_gt 0.0387
_refine_ls_shift/su_max 0.003
_refine_ls_shift/su_mean 0.000
_refine_ls_structure_factor_coef Fsqd
_refine_ls_weighting_details 'w=1/[\s^2^(Fo^2^)+(0.0598P)^2^+0.6422P] where P=(Fo^2^+2Fc^2^)/3'
_refine_ls_weighting_scheme calc
_refine_ls_wR_factor_gt 0.1011
_refine_ls_wR_factor_ref 0.1093
_reflns_number_gt 931
_reflns_number_total 1047
_reflns_threshold_expression >2sigma(I)
_cod_data_source_file b001323o.txt
_cod_data_source_block complex1
_cod_depositor_comments
;
The following automatic conversions were performed:
'_exptl_absorpt_correction_type' value 'PSI-SCAN' changed to 'psi-scan'
according to '/home/saulius/struct/CIF-dictionaries/cif_core.dic'
dictionary named 'cif_core.dic' version 2.4.1 from 2010-06-29.

Automatic conversion script
Id: cif_fix_enum 1527 2010-12-29 10:47:43Z saulius 

The following automatic conversions were performed:

'_symmetry_cell_setting' tag value 'orthorhombicP' was replaced with
'orthorhombic' value as specified in the replacement file
'/home/robertas/cod-tools/perl-scripts/inputs/replacement_values.lst'.

Automatic conversion script
Id: cif_fix_values 3143 2015-03-26 13:38:13Z robertas 

The following automatic conversions were performed:

'_refine_ls_weighting_scheme' value 'calc
w=1/[\s^2^(Fo^2^)+(0.0598P)^2^+0.6422P] where P=(Fo^2^+2Fc^2^)/3' was
changed to 'calc'. New tag '_refine_ls_weighting_details' was
created. The value of the new tag was set to
'w=1/[\s^2^(Fo^2^)+(0.0598P)^2^+0.6422P] where P=(Fo^2^+2Fc^2^)/3'.

Automatic conversion script
Id: cif_fix_values 3143 2015-03-26 13:38:13Z robertas 
;
_cod_original_sg_symbol_H-M P2(1)2(1)2
_cod_database_code 7009476

loop_
_symmetry_equiv_pos_as_xyz
'x, y, z'
'-x, -y, z'
'-x+1/2, y+1/2, -z'
'x+1/2, -y+1/2, -z'

loop_
_atom_site_label
_atom_site_type_symbol
_atom_site_fract_x
_atom_site_fract_y
_atom_site_fract_z
_atom_site_U_iso_or_equiv
_atom_site_adp_type
_atom_site_occupancy
_atom_site_calc_flag
_atom_site_refinement_flags
_atom_site_disorder_assembly
_atom_site_disorder_group
Mn1 Mn 0.5000 1.0000 0.66531(18) 0.0444(4) Uani 1 d S . .
S1 S 0.62874(13) 1.26126(10) 0.1296(3) 0.0588(5) Uani 1 d . . .
S2 S 0.74644(14) 0.93192(9) 1.3026(3) 0.0497(4) Uani 1 d . . .
N1 N 0.5507(4) 1.1209(3) 0.4588(9) 0.0533(15) Uani 1 d . . .
C1 C 0.5828(4) 1.1787(3) 0.3182(9) 0.0379(13) Uani 1 d . . .
N2 N 0.6137(4) 0.9466(4) 0.9027(9) 0.0538(14) Uani 1 d . . .
C2 C 0.6681(5) 0.9399(4) 1.0697(10) 0.0398(14) Uani 1 d . . .
N3 N 0.8293(5) 1.2029(4) 0.5722(13) 0.0677(17) Uani 1 d . . .
H3A H 0.7861 1.2569 0.5754 0.080 Uiso 1 d R . .
C3 C 0.8983(5) 1.1959(4) 0.3896(13) 0.0560(19) Uani 1 d . . .
H3 H 0.8877 1.2508 0.2663 0.080 Uiso 1 d R . .
C4 C 0.9671(4) 1.1162(3) 0.3812(10) 0.0434(17) Uani 1 d . . .
H4 H 1.0071 1.1049 0.1906 0.080 Uiso 1 d R . .
C5 C 0.9619(4) 1.0431(3) 0.5627(9) 0.0327(14) Uani 1 d . . .
C6 C 0.8894(4) 1.0519(4) 0.7472(10) 0.0421(15) Uani 1 d . . .
H6 H 0.8757 1.0001 0.9207 0.080 Uiso 1 d R . .
C7 C 0.8213(5) 1.1334(4) 0.7466(13) 0.0578(18) Uani 1 d . . .
H7 H 0.7672 1.1316 0.8825 0.080 Uiso 1 d R . .

loop_
_atom_site_aniso_label
_atom_site_aniso_U_11
_atom_site_aniso_U_22
_atom_site_aniso_U_33
_atom_site_aniso_U_23
_atom_site_aniso_U_13
_atom_site_aniso_U_12
Mn1 0.0522(10) 0.0448(5) 0.0360(5) 0.000 0.000 0.0008(6)
S1 0.0596(14) 0.0554(6) 0.0612(9) 0.0149(7) 0.0200(9) 0.0117(7)
S2 0.0483(12) 0.0504(6) 0.0504(7) -0.0034(6) -0.0117(8) -0.0056(7)
N1 0.053(4) 0.052(2) 0.055(3) 0.007(2) 0.011(3) 0.008(2)
C1 0.025(4) 0.047(2) 0.042(2) -0.003(2) 0.001(3) 0.010(2)
N2 0.048(4) 0.069(3) 0.044(2) 0.000(2) -0.006(3) 0.001(3)
C2 0.035(4) 0.040(2) 0.045(3) -0.001(2) 0.009(3) -0.001(2)
N3 0.052(4) 0.049(2) 0.102(4) -0.024(3) -0.023(4) 0.019(2)
C3 0.047(5) 0.039(2) 0.082(4) -0.001(3) -0.032(4) 0.007(3)
C4 0.039(5) 0.043(2) 0.048(3) 0.004(2) -0.009(3) -0.010(2)
C5 0.019(4) 0.040(2) 0.039(2) -0.0045(19) -0.004(2) -0.0044(19)
C6 0.025(5) 0.053(2) 0.049(3) -0.007(2) 0.004(3) 0.000(3)
C7 0.046(5) 0.059(3) 0.069(4) -0.017(3) -0.003(4) 0.008(3)

loop_
_atom_type_symbol
_atom_type_description
_atom_type_scat_dispersion_real
_atom_type_scat_dispersion_imag
_atom_type_scat_source
C C 0.0033 0.0016 'International Tables Vol C Tables 4.2.6.8 and 6.1.1.4'
H H 0.0000 0.0000 'International Tables Vol C Tables 4.2.6.8 and 6.1.1.4'
N N 0.0061 0.0033 'International Tables Vol C Tables 4.2.6.8 and 6.1.1.4'
S S 0.1246 0.1234 'International Tables Vol C Tables 4.2.6.8 and 6.1.1.4'
Mn Mn 0.3368 0.7283 'International Tables Vol C Tables 4.2.6.8 and 6.1.1.4'

loop_
_geom_angle_atom_site_label_1
_geom_angle_atom_site_label_2
_geom_angle_atom_site_label_3
_geom_angle
_geom_angle_site_symmetry_1
_geom_angle_site_symmetry_3
_geom_angle_publ_flag
N1 Mn1 N1 113.0(3) 2_675 . yes
N1 Mn1 N2 107.79(19) 2_675 . yes
N1 Mn1 N2 113.0(2) . . yes
N1 Mn1 N2 113.0(2) 2_675 2_675 yes
N1 Mn1 N2 107.79(19) . 2_675 yes
N2 Mn1 N2 101.9(3) . 2_675 yes
C1 N1 Mn1 170.3(4) . . yes
N1 C1 S1 178.3(5) . . yes
C2 N2 Mn1 161.3(5) . . yes
N2 C2 S2 178.9(5) . . yes
C7 N3 C3 123.1(5) . . ?
N3 C3 C4 119.9(6) . . ?
C3 C4 C5 118.4(6) . . ?
C6 C5 C4 120.3(4) . . ?
C6 C5 C5 120.0(4) . 2_775 ?
C4 C5 C5 119.7(4) . 2_775 ?
C5 C6 C7 119.1(5) . . ?
N3 C7 C6 119.2(6) . . ?

loop_
_geom_bond_atom_site_label_1
_geom_bond_atom_site_label_2
_geom_bond_distance
_geom_bond_site_symmetry_2
_geom_bond_publ_flag
Mn1 N1 2.061(5) 2_675 ?
Mn1 N1 2.061(5) . yes
Mn1 N2 2.075(5) . yes
Mn1 N2 2.075(5) 2_675 ?
S1 C1 1.614(5) . yes
S2 C2 1.630(6) . yes
N1 C1 1.161(6) . yes
N2 C2 1.156(7) . yes
N3 C7 1.332(9) . ?
N3 C3 1.340(9) . ?
C3 C4 1.369(8) . ?
C4 C5 1.390(7) . ?
C5 C6 1.380(7) . ?
C5 C5 1.494(9) 2_775 ?
C6 C7 1.381(8) . ?

loop_
_geom_hbond_atom_site_label_D
_geom_hbond_atom_site_label_H
_geom_hbond_atom_site_label_A
_geom_hbond_distance_DH
_geom_hbond_distance_HA
_geom_hbond_distance_DA
_geom_hbond_angle_DHA
_geom_hbond_site_symmetry_A
N3 H3A S2 0.90 2.44 3.241(5) 149.0 3_657
N3 H3A S1 0.90 3.17 3.617(6) 112.7 .
